data_2236136
loop_
_publ_author_name
'Kosmalski, Tomasz'
'Gzella, Andrzej K.'

_publ_section_title
;
 1-(1-Benzofuran-2-yl)ethanone <i>O</i>-(4-chlorobenzyl)oxime
;
_journal_issue 11
_journal_name_full 'Acta Crystallographica Section E'
_journal_page_first o3178
_journal_paper_doi 10.1107/S1600536812042675
_journal_volume 68
_journal_year 2012
_chemical_formula_iupac 'C17 H14 Cl N O2'
_chemical_formula_moiety 'C17 H14 Cl N O2'
_chemical_formula_sum 'C17 H14 Cl N O2'
_chemical_formula_weight 299.74
_chemical_melting_point_gt 377
_chemical_melting_point_lt 378
_chemical_name_systematic
;
1-(1-Benzofuran-2-yl)ethanone <i>O</i>-(4-chlorobenzyl)oxime
;
_space_group_IT_number 2
_symmetry_cell_setting triclinic
_symmetry_space_group_name_Hall '-P 1'
_symmetry_space_group_name_H-M 'P -1'
_atom_sites_solution_hydrogens geom
_atom_sites_solution_primary direct
_atom_sites_solution_secondary difmap
_audit_creation_method SHELXL-97
_cell_angle_alpha 93.802(7)
_cell_angle_beta 97.998(7)
_cell_angle_gamma 95.363(7)
_cell_formula_units_Z 2
_cell_length_a 5.8842(4)
_cell_length_b 7.1173(6)
_cell_length_c 17.2313(16)
_cell_measurement_reflns_used 3128
_cell_measurement_temperature 130(2)
_cell_measurement_theta_max 28.92
_cell_measurement_theta_min 2.39
_cell_volume 709.19(10)
_computing_cell_refinement
;
CrysAlisPro (Agilent, 2010)
;
_computing_data_collection
;
CrysAlisPro (Agilent, 2010)
;
_computing_data_reduction
;
CrysAlisPro (Agilent, 2010)
;
_computing_molecular_graphics 'ORTEP-3 for Windows (Farrugia, 1997)'
_computing_publication_material 'WINGX (Farrugia, 1999), PLATON (Spek, 2009)'
_computing_structure_refinement 'SHELXL-97 (Sheldrick, 2008)'
_computing_structure_solution 'SHELXS-97 (Sheldrick, 2008)'
_diffrn_ambient_temperature 130(2)
_diffrn_measured_fraction_theta_full 1.000
_diffrn_measured_fraction_theta_max 0.907
_diffrn_measurement_device_type 'Agilent Xcalibur Atlas'
_diffrn_measurement_method '\w scans'
_diffrn_radiation_monochromator graphite
_diffrn_radiation_source 'Enhance (Mo) X-ray Source'
_diffrn_radiation_type MoK\a
_diffrn_radiation_wavelength 0.71073
_diffrn_reflns_av_R_equivalents 0.0338
_diffrn_reflns_av_sigmaI/netI 0.0408
_diffrn_reflns_limit_h_max 7
_diffrn_reflns_limit_h_min -8
_diffrn_reflns_limit_k_max 9
_diffrn_reflns_limit_k_min -9
_diffrn_reflns_limit_l_max 23
_diffrn_reflns_limit_l_min -22
_diffrn_reflns_number 9366
_diffrn_reflns_theta_full 25.00
_diffrn_reflns_theta_max 28.99
_diffrn_reflns_theta_min 2.39
_diffrn_standards_decay_% 2
_exptl_absorpt_coefficient_mu 0.273
_exptl_absorpt_correction_T_max 1.0000
_exptl_absorpt_correction_T_min 0.7832
_exptl_absorpt_correction_type multi-scan
_exptl_absorpt_process_details
;
(CrysAlisPro; Agilent, 2010)
;
_exptl_crystal_colour colourless
_exptl_crystal_density_diffrn 1.404
_exptl_crystal_density_method 'not measured'
_exptl_crystal_description lath
_exptl_crystal_F_000 312
_exptl_crystal_size_max 0.50
_exptl_crystal_size_mid 0.40
_exptl_crystal_size_min 0.05
_refine_diff_density_max 0.765
_refine_diff_density_min -0.309
_refine_ls_extinction_method none
_refine_ls_goodness_of_fit_ref 1.096
_refine_ls_hydrogen_treatment constr
_refine_ls_matrix_type full
_refine_ls_number_parameters 191
_refine_ls_number_reflns 3407
_refine_ls_number_restraints 0
_refine_ls_restrained_S_all 1.096
_refine_ls_R_factor_all 0.0695
_refine_ls_R_factor_gt 0.0560
_refine_ls_shift/su_max 0.000
_refine_ls_shift/su_mean 0.000
_refine_ls_structure_factor_coef Fsqd
_refine_ls_weighting_details 'calc w=1/[\s^2^(Fo^2^)+(0.0487P)^2^+0.7613P] where P=(Fo^2^+2Fc^2^)/3'
_refine_ls_weighting_scheme calc
_refine_ls_wR_factor_gt 0.1292
_refine_ls_wR_factor_ref 0.1374
_reflns_number_gt 2817
_reflns_number_total 3407
_reflns_threshold_expression >2\s(I)
_cod_data_source_file bt6848.cif
_cod_data_source_block I
_cod_database_code 2236136
_cod_database_fobs_code 2236136

loop_
_symmetry_equiv_pos_as_xyz
'x, y, z'
'-x, -y, -z'

loop_
_atom_site_type_symbol
_atom_site_label
_atom_site_fract_x
_atom_site_fract_y
_atom_site_fract_z
_atom_site_U_iso_or_equiv
_atom_site_adp_type
_atom_site_calc_flag
_atom_site_refinement_flags
_atom_site_occupancy
_atom_site_symmetry_multiplicity
O O1 0.8938(2) 0.1648(2) 0.67864(8) 0.0185(3) Uani d . 1 1
C C2 0.6830(4) 0.2349(3) 0.65738(13) 0.0178(4) Uani d . 1 1
C C3 0.5839(4) 0.2838(3) 0.72112(13) 0.0190(4) Uani d . 1 1
H H3 0.4404 0.3350 0.7210 0.023 Uiso calc R 1 1
C C4 0.7371(4) 0.2436(3) 0.78881(13) 0.0188(4) Uani d . 1 1
C C5 0.7372(4) 0.2580(3) 0.87016(13) 0.0218(5) Uani d . 1 1
H H5 0.6144 0.3090 0.8921 0.026 Uiso calc R 1 1
C C6 0.9194(4) 0.1967(3) 0.91800(13) 0.0242(5) Uani d . 1 1
H H6 0.9209 0.2054 0.9733 0.029 Uiso calc R 1 1
C C7 1.1032(4) 0.1214(3) 0.88624(13) 0.0228(5) Uani d . 1 1
H H7 1.2259 0.0798 0.9205 0.027 Uiso calc R 1 1
C C8 1.1080(4) 0.1070(3) 0.80611(13) 0.0200(4) Uani d . 1 1
H H8 1.2312 0.0567 0.7843 0.024 Uiso calc R 1 1
C C9 0.9240(4) 0.1697(3) 0.75924(12) 0.0171(4) Uani d . 1 1
C C10 0.6054(4) 0.2459(3) 0.57402(13) 0.0190(4) Uani d . 1 1
C C11 0.3554(4) 0.2650(4) 0.54716(14) 0.0249(5) Uani d . 1 1
H H11A 0.3417 0.3809 0.5200 0.037 Uiso calc R 1 1
H H11B 0.2732 0.2712 0.5928 0.037 Uiso calc R 1 1
H H11C 0.2881 0.1553 0.5112 0.037 Uiso calc R 1 1
N N12 0.7611(3) 0.2386(3) 0.52841(10) 0.0206(4) Uani d . 1 1
O O13 0.6618(3) 0.2504(2) 0.44972(9) 0.0224(4) Uani d . 1 1
C C14 0.8445(4) 0.2641(3) 0.40298(13) 0.0230(5) Uani d . 1 1
H H14A 0.9267 0.1491 0.4058 0.028 Uiso calc R 1 1
H H14B 0.9564 0.3751 0.4231 0.028 Uiso calc R 1 1
C C15 0.7438(4) 0.2847(3) 0.31948(12) 0.0188(4) Uani d . 1 1
C C16 0.5159(4) 0.2194(3) 0.28902(13) 0.0194(4) Uani d . 1 1
H H16 0.4154 0.1687 0.3228 0.023 Uiso calc R 1 1
C C17 0.4342(4) 0.2276(3) 0.20982(13) 0.0196(4) Uani d . 1 1
H H17 0.2790 0.1825 0.1893 0.024 Uiso calc R 1 1
C C18 0.5821(4) 0.3024(3) 0.16110(12) 0.0205(4) Uani d . 1 1
C C19 0.8082(4) 0.3733(3) 0.19012(13) 0.0214(5) Uani d . 1 1
H H19 0.9070 0.4265 0.1564 0.026 Uiso calc R 1 1
C C20 0.8865(4) 0.3647(3) 0.26924(13) 0.0202(4) Uani d . 1 1
H H20 1.0403 0.4141 0.2898 0.024 Uiso calc R 1 1
Cl Cl21 0.48371(11) 0.30347(9) 0.06126(3) 0.03010(18) Uani d . 1 1

loop_
_atom_site_aniso_label
_atom_site_aniso_U_11
_atom_site_aniso_U_22
_atom_site_aniso_U_33
_atom_site_aniso_U_12
_atom_site_aniso_U_13
_atom_site_aniso_U_23
O1 0.0128(7) 0.0216(8) 0.0222(7) 0.0061(6) 0.0031(6) 0.0021(6)
C2 0.0121(10) 0.0152(10) 0.0266(11) 0.0033(8) 0.0025(8) 0.0025(8)
C3 0.0134(10) 0.0183(10) 0.0261(11) 0.0031(8) 0.0039(8) 0.0028(8)
C4 0.0146(10) 0.0155(10) 0.0266(11) 0.0015(8) 0.0048(8) 0.0007(8)
C5 0.0174(11) 0.0226(11) 0.0263(11) 0.0029(9) 0.0067(9) 0.0006(9)
C6 0.0239(12) 0.0281(12) 0.0210(11) 0.0040(9) 0.0033(9) 0.0018(9)
C7 0.0176(11) 0.0241(12) 0.0266(11) 0.0037(9) 0.0006(9) 0.0052(9)
C8 0.0145(10) 0.0176(11) 0.0283(11) 0.0029(8) 0.0038(9) 0.0020(8)
C9 0.0139(10) 0.0148(10) 0.0226(10) -0.0001(8) 0.0045(8) 0.0011(8)
C10 0.0164(10) 0.0164(10) 0.0244(11) 0.0037(8) 0.0030(8) 0.0010(8)
C11 0.0169(11) 0.0315(13) 0.0267(11) 0.0068(9) 0.0015(9) 0.0032(9)
N12 0.0173(9) 0.0251(10) 0.0198(9) 0.0050(7) 0.0011(7) 0.0025(7)
O13 0.0158(8) 0.0330(9) 0.0192(8) 0.0062(6) 0.0025(6) 0.0037(6)
C14 0.0147(10) 0.0314(13) 0.0239(11) 0.0054(9) 0.0042(9) 0.0021(9)
C15 0.0168(10) 0.0170(11) 0.0233(11) 0.0047(8) 0.0036(8) 0.0006(8)
C16 0.0159(10) 0.0187(11) 0.0251(11) 0.0037(8) 0.0068(8) 0.0022(8)
C17 0.0145(10) 0.0181(10) 0.0259(11) 0.0040(8) 0.0013(8) -0.0003(8)
C18 0.0248(11) 0.0174(11) 0.0202(10) 0.0074(9) 0.0041(9) 0.0005(8)
C19 0.0206(11) 0.0182(11) 0.0273(11) 0.0027(8) 0.0087(9) 0.0030(8)
C20 0.0145(10) 0.0179(11) 0.0278(11) 0.0009(8) 0.0044(8) -0.0014(8)
Cl21 0.0352(4) 0.0342(3) 0.0212(3) 0.0077(3) 0.0019(2) 0.0033(2)

loop_
_atom_type_symbol
_atom_type_description
_atom_type_scat_dispersion_real
_atom_type_scat_dispersion_imag
_atom_type_scat_source
C C 0.0033 0.0016 'International Tables Vol C Tables 4.2.6.8 and 6.1.1.4'
Cl Cl 0.1484 0.1585 'International Tables Vol C Tables 4.2.6.8 and 6.1.1.4'
N N 0.0061 0.0033 'International Tables Vol C Tables 4.2.6.8 and 6.1.1.4'
O O 0.0106 0.0060 'International Tables Vol C Tables 4.2.6.8 and 6.1.1.4'
H H 0.0000 0.0000 'International Tables Vol C Tables 4.2.6.8 and 6.1.1.4'

loop_
_geom_angle_atom_site_label_1
_geom_angle_atom_site_label_2
_geom_angle_atom_site_label_3
_geom_angle
C9 O1 C2 105.57(15)
C3 C2 O1 111.63(18)
C3 C2 C10 130.7(2)
O1 C2 C10 117.67(17)
C2 C3 C4 106.82(19)
C2 C3 H3 126.6
C4 C3 H3 126.6
C5 C4 C9 118.6(2)
C5 C4 C3 135.9(2)
C9 C4 C3 105.50(19)
C6 C5 C4 118.7(2)
C6 C5 H5 120.7
C4 C5 H5 120.7
C5 C6 C7 121.3(2)
C5 C6 H6 119.4
C7 C6 H6 119.4
C8 C7 C6 121.2(2)
C8 C7 H7 119.4
C6 C7 H7 119.4
C7 C8 C9 116.6(2)
C7 C8 H8 121.7
C9 C8 H8 121.7
O1 C9 C8 125.81(19)
O1 C9 C4 110.48(18)
C8 C9 C4 123.7(2)
N12 C10 C2 116.27(19)
N12 C10 C11 124.8(2)
C2 C10 C11 118.90(18)
C10 C11 H11A 109.5
C10 C11 H11B 109.5
H11A C11 H11B 109.5
C10 C11 H11C 109.5
H11A C11 H11C 109.5
H11B C11 H11C 109.5
C10 N12 O13 110.10(17)
N12 O13 C14 107.89(15)
O13 C14 C15 108.84(17)
O13 C14 H14A 109.9
C15 C14 H14A 109.9
O13 C14 H14B 109.9
C15 C14 H14B 109.9
H14A C14 H14B 108.3
C16 C15 C20 118.7(2)
C16 C15 C14 122.46(19)
C20 C15 C14 118.80(19)
C17 C16 C15 120.7(2)
C17 C16 H16 119.6
C15 C16 H16 119.6
C18 C17 C16 119.2(2)
C18 C17 H17 120.4
C16 C17 H17 120.4
C17 C18 C19 121.4(2)
C17 C18 Cl21 119.18(17)
C19 C18 Cl21 119.38(17)
C20 C19 C18 118.7(2)
C20 C19 H19 120.7
C18 C19 H19 120.7
C19 C20 C15 121.3(2)
C19 C20 H20 119.3
C15 C20 H20 119.3

loop_
_geom_bond_atom_site_label_1
_geom_bond_atom_site_label_2
_geom_bond_distance
O1 C9 1.373(2)
O1 C2 1.391(2)
C2 C3 1.354(3)
C2 C10 1.455(3)
C3 C4 1.433(3)
C3 H3 0.9500
C4 C5 1.399(3)
C4 C9 1.405(3)
C5 C6 1.382(3)
C5 H5 0.9500
C6 C7 1.411(3)
C6 H6 0.9500
C7 C8 1.382(3)
C7 H7 0.9500
C8 C9 1.385(3)
C8 H8 0.9500
C10 N12 1.289(3)
C10 C11 1.501(3)
C11 H11A 0.9800
C11 H11B 0.9800
C11 H11C 0.9800
N12 O13 1.411(2)
O13 C14 1.430(3)
C14 C15 1.500(3)
C14 H14A 0.9900
C14 H14B 0.9900
C15 C16 1.395(3)
C15 C20 1.399(3)
C16 C17 1.389(3)
C16 H16 0.9500
C17 C18 1.386(3)
C17 H17 0.9500
C18 C19 1.389(3)
C18 Cl21 1.738(2)
C19 C20 1.384(3)
C19 H19 0.9500
C20 H20 0.9500

loop_
_geom_torsion_atom_site_label_1
_geom_torsion_atom_site_label_2
_geom_torsion_atom_site_label_3
_geom_torsion_atom_site_label_4
_geom_torsion
C9 O1 C2 C3 0.5(2)
C9 O1 C2 C10 -179.91(18)
O1 C2 C3 C4 -0.2(2)
C10 C2 C3 C4 -179.7(2)
C2 C3 C4 C5 -179.0(2)
C2 C3 C4 C9 -0.2(2)
C9 C4 C5 C6 -0.9(3)
C3 C4 C5 C6 177.7(2)
C4 C5 C6 C7 0.2(3)
C5 C6 C7 C8 0.3(4)
C6 C7 C8 C9 -0.1(3)
C2 O1 C9 C8 177.8(2)
C2 O1 C9 C4 -0.7(2)
C7 C8 C9 O1 -178.81(19)
C7 C8 C9 C4 -0.6(3)
C5 C4 C9 O1 179.55(18)
C3 C4 C9 O1 0.6(2)
C5 C4 C9 C8 1.1(3)
C3 C4 C9 C8 -177.9(2)
C3 C2 C10 N12 161.5(2)
O1 C2 C10 N12 -17.9(3)
C3 C2 C10 C11 -18.3(4)
O1 C2 C10 C11 162.22(19)
C2 C10 N12 O13 179.91(17)
C11 C10 N12 O13 -0.3(3)
C10 N12 O13 C14 173.34(18)
N12 O13 C14 C15 -177.74(17)
O13 C14 C15 C16 -24.9(3)
O13 C14 C15 C20 158.05(19)
C20 C15 C16 C17 2.1(3)
C14 C15 C16 C17 -174.9(2)
C15 C16 C17 C18 -0.2(3)
C16 C17 C18 C19 -1.5(3)
C16 C17 C18 Cl21 177.27(16)
C17 C18 C19 C20 1.3(3)
Cl21 C18 C19 C20 -177.53(16)
C18 C19 C20 C15 0.7(3)
C16 C15 C20 C19 -2.4(3)
C14 C15 C20 C19 174.7(2)

loop_
_cod_related_entry_id
_cod_related_entry_database
_cod_related_entry_code
1 ChemSpider 30658041
